data_4070446
loop_
_publ_author_name
'Okazaki, Masaaki'
'Yoshimura, Ken-ichi'
'Takano, Masato'
'Ozawa, Fumiyuki'

_publ_section_title
;
 Redox-Active Phosphorus Ligands Bearing a [4Fe&#x2212;4C] Core
 Substituent
;
_journal_issue 24
_journal_name_full Organometallics
_journal_page_first 7055
_journal_paper_doi 10.1021/om900811u
_journal_volume 28
_journal_year 2009
_chemical_formula_sum 'C40 H41 Au Cl Fe4 P'
_chemical_formula_weight 1008.51
_space_group_IT_number 4
_symmetry_cell_setting monoclinic
_symmetry_Int_Tables_number 4
_symmetry_space_group_name_Hall 'P 2yb'
_symmetry_space_group_name_H-M 'P 1 21 1'
_atom_sites_solution_hydrogens geom
_atom_sites_solution_primary direct
_atom_sites_solution_secondary difmap
_audit_creation_method SHELXL-97
_cell_angle_alpha 90.0000(19)
_cell_angle_beta 96.499(2)
_cell_angle_gamma 90.0000(19)
_cell_formula_units_Z 2
_cell_length_a 10.103(3)
_cell_length_b 15.864(5)
_cell_length_c 10.819(3)
_cell_measurement_reflns_used 6119
_cell_measurement_temperature 173(2)
_cell_measurement_theta_max 27.4835
_cell_measurement_theta_min 3.1929
_cell_volume 1722.9(9)
_computing_structure_refinement 'SHELXL-97 (Sheldrick, 1997)'
_computing_structure_solution 'SHELXS-97 (Sheldrick, 1990)'
_diffrn_ambient_temperature 173(2)
_diffrn_measured_fraction_theta_full 0.993
_diffrn_measured_fraction_theta_max 0.993
_diffrn_measurement_device_type 'Saturn70 CCD (4x4 bin mode)'
_diffrn_measurement_method dtintegrate.ref
_diffrn_radiation_monochromator graphite
_diffrn_radiation_probe x-ray
_diffrn_radiation_type MoK\a
_diffrn_radiation_wavelength 0.71070
_diffrn_reflns_av_R_equivalents 0.0275
_diffrn_reflns_av_sigmaI/netI 0.0458
_diffrn_reflns_limit_h_max 9
_diffrn_reflns_limit_h_min -13
_diffrn_reflns_limit_k_max 20
_diffrn_reflns_limit_k_min -19
_diffrn_reflns_limit_l_max 14
_diffrn_reflns_limit_l_min -14
_diffrn_reflns_number 13888
_diffrn_reflns_theta_full 27.48
_diffrn_reflns_theta_max 27.48
_diffrn_reflns_theta_min 3.19
_diffrn_source 'fine-focus sealed tube'
_exptl_absorpt_coefficient_mu 6.040
_exptl_absorpt_correction_T_max 0.5834
_exptl_absorpt_correction_T_min 0.3780
_exptl_absorpt_correction_type numerical
_exptl_absorpt_process_details Higashi
_exptl_crystal_density_diffrn 1.944
_exptl_crystal_density_method 'not measured'
_exptl_crystal_F_000 992
_exptl_crystal_size_max 0.20
_exptl_crystal_size_mid 0.18
_exptl_crystal_size_min 0.10
_refine_diff_density_max 1.531
_refine_diff_density_min -0.417
_refine_diff_density_rms 0.082
_refine_ls_abs_structure_details 'Flack H D (1983), Acta Cryst. A39, 876-881'
_refine_ls_abs_structure_Flack -0.018(2)
_refine_ls_extinction_method none
_refine_ls_goodness_of_fit_ref 0.914
_refine_ls_hydrogen_treatment mixed
_refine_ls_matrix_type full
_refine_ls_number_parameters 574
_refine_ls_number_reflns 7623
_refine_ls_number_restraints 1
_refine_ls_restrained_S_all 0.913
_refine_ls_R_factor_all 0.0193
_refine_ls_R_factor_gt 0.0185
_refine_ls_shift/su_max 0.003
_refine_ls_shift/su_mean 0.000
_refine_ls_structure_factor_coef Fsqd
_refine_ls_weighting_details 'calc w=1/[\s^2^(Fo^2^)+(0.0000P)^2^+0.0000P] where P=(Fo^2^+2Fc^2^)/3'
_refine_ls_weighting_scheme calc
_refine_ls_wR_factor_gt 0.0427
_refine_ls_wR_factor_ref 0.0431
_reflns_number_gt 7380
_reflns_number_total 7623
_reflns_threshold_expression >2sigma(I)
_cod_data_source_file om900811u_si_002.cif
_cod_data_source_block cluster4
_cod_depositor_comments
;
The following automatic conversions were performed:

'_exptl_absorpt_correction_type' value 'Numerical' changed to
'numerical' according to
/home/saulius/struct/CIF-dictionaries/cif_core.dic dictionary named
'cif_core.dic' version 2.4.2 from 2011-04-26.

Automatic conversion script
Id: cif_fix_values 1715 2011-07-08 13:25:40Z adriana 
;
_cod_original_sg_symbol_H-M 'P 21'
_cod_database_code 4070446

loop_
_symmetry_equiv_pos_as_xyz
'x, y, z'
'-x, y+1/2, -z'

loop_
_atom_site_label
_atom_site_type_symbol
_atom_site_fract_x
_atom_site_fract_y
_atom_site_fract_z
_atom_site_U_iso_or_equiv
_atom_site_adp_type
_atom_site_occupancy
_atom_site_symmetry_multiplicity
_atom_site_calc_flag
_atom_site_refinement_flags
P1 P 0.88288(6) 0.49973(8) 0.77779(5) 0.01318(12) Uani 1 1 d .
Au1 Au 1.059972(9) 0.498589(6) 0.923459(9) 0.01749(3) Uani 1 1 d .
Cl1 Cl 1.23536(8) 0.50380(9) 1.07867(7) 0.03359(18) Uani 1 1 d .
Fe1 Fe 0.71007(4) 0.62318(3) 0.95603(4) 0.01653(9) Uani 1 1 d .
Fe2 Fe 0.84761(4) 0.70460(3) 0.81714(4) 0.01518(8) Uani 1 1 d .
Fe3 Fe 0.62173(4) 0.74464(3) 0.71201(4) 0.01835(9) Uani 1 1 d .
Fe4 Fe 0.56786(4) 0.59427(3) 0.75265(4) 0.01634(9) Uani 1 1 d .
C1 C 0.7684(3) 0.58798(19) 0.7957(3) 0.0139(6) Uani 1 1 d .
C2 C 0.7273(3) 0.64551(18) 0.6868(3) 0.0164(6) Uani 1 1 d .
H1 H 0.762(3) 0.632(2) 0.597(3) 0.021(9) Uiso 1 1 d .
C3 C 0.6919(3) 0.7403(2) 0.8903(3) 0.0187(6) Uani 1 1 d .
H2 H 0.693(3) 0.787(2) 0.944(3) 0.016(8) Uiso 1 1 d .
C4 C 0.5660(3) 0.6900(2) 0.8620(3) 0.0193(6) Uani 1 1 d .
H3 H 0.481(4) 0.713(2) 0.895(3) 0.021(9) Uiso 1 1 d .
C5 C 0.7652(6) 0.7479(3) 1.1958(4) 0.0477(11) Uani 1 1 d .
H4 H 0.705(5) 0.790(3) 1.171(5) 0.059(16) Uiso 1 1 d .
H5 H 0.840(6) 0.782(4) 1.155(6) 0.09(2) Uiso 1 1 d .
H6 H 0.776(5) 0.746(4) 1.276(5) 0.066(16) Uiso 1 1 d .
C6 C 0.7437(4) 0.6610(2) 1.1442(3) 0.0295(8) Uani 1 1 d .
C7 C 0.6215(4) 0.6168(3) 1.1235(3) 0.0317(8) Uani 1 1 d .
H7 H 0.543(5) 0.641(3) 1.142(5) 0.071(18) Uiso 1 1 d .
C8 C 0.6456(4) 0.5342(2) 1.0821(3) 0.0269(7) Uani 1 1 d .
H8 H 0.582(4) 0.492(3) 1.059(3) 0.030(9) Uiso 1 1 d .
C9 C 0.7861(4) 0.5267(2) 1.0782(3) 0.0268(7) Uani 1 1 d .
H9 H 0.828(4) 0.479(2) 1.056(3) 0.024(10) Uiso 1 1 d .
C10 C 0.8459(4) 0.6041(2) 1.1162(3) 0.0277(8) Uani 1 1 d .
H10 H 0.939(4) 0.620(2) 1.122(3) 0.018(8) Uiso 1 1 d .
C11 C 0.9854(5) 0.7638(3) 0.5737(4) 0.0392(10) Uani 1 1 d .
H11 H 1.062(7) 0.786(5) 0.545(7) 0.11(2) Uiso 1 1 d .
H12 H 0.914(5) 0.791(4) 0.542(5) 0.059(16) Uiso 1 1 d .
H13 H 0.992(5) 0.713(4) 0.541(5) 0.052(15) Uiso 1 1 d .
C12 C 0.9918(3) 0.7581(2) 0.7119(3) 0.0245(7) Uani 1 1 d .
C13 C 0.9483(3) 0.8184(2) 0.7957(4) 0.0275(7) Uani 1 1 d .
H14 H 0.902(4) 0.870(3) 0.779(4) 0.031(10) Uiso 1 1 d .
C14 C 0.9801(3) 0.7887(2) 0.9182(3) 0.0257(7) Uani 1 1 d .
H15 H 0.962(4) 0.815(3) 0.985(4) 0.031(11) Uiso 1 1 d .
C15 C 1.0448(3) 0.7099(2) 0.9128(3) 0.0235(7) Uani 1 1 d .
H16 H 1.076(4) 0.678(3) 0.982(4) 0.023(10) Uiso 1 1 d .
C16 C 1.0516(3) 0.6915(2) 0.7860(3) 0.0218(6) Uani 1 1 d .
H17 H 1.091(3) 0.646(2) 0.755(3) 0.012(8) Uiso 1 1 d .
C17 C 0.3340(4) 0.8272(3) 0.7410(4) 0.0444(10) Uani 1 1 d .
H42 H 0.3547 0.8558 0.8212 0.067 Uiso 1 1 calc R
H43 H 0.3062 0.7691 0.7553 0.067 Uiso 1 1 calc R
H44 H 0.2617 0.8571 0.6912 0.067 Uiso 1 1 calc R
C18 C 0.4559(3) 0.8263(2) 0.6727(3) 0.0277(7) Uani 1 1 d .
C19 C 0.5741(4) 0.8733(2) 0.7040(4) 0.0335(8) Uani 1 1 d .
H21 H 0.595(4) 0.910(3) 0.789(4) 0.037(11) Uiso 1 1 d .
C20 C 0.6621(4) 0.8547(3) 0.6161(4) 0.0424(11) Uani 1 1 d .
H22 H 0.745(4) 0.869(3) 0.610(4) 0.040(12) Uiso 1 1 d .
C21 C 0.6019(5) 0.7976(3) 0.5302(4) 0.0415(10) Uani 1 1 d .
H23 H 0.628(4) 0.773(2) 0.465(4) 0.018(9) Uiso 1 1 d .
C22 C 0.4742(4) 0.7797(2) 0.5637(3) 0.0301(8) Uani 1 1 d .
H24 H 0.418(4) 0.747(3) 0.516(4) 0.039(12) Uiso 1 1 d .
C23 C 0.4822(4) 0.5663(3) 0.4562(3) 0.0306(8) Uani 1 1 d .
H25 H 0.425(5) 0.577(3) 0.411(5) 0.046 Uiso 1 1 d .
H26 H 0.539(4) 0.515(3) 0.418(4) 0.046 Uiso 1 1 d .
H27 H 0.546(4) 0.612(3) 0.436(4) 0.046 Uiso 1 1 d .
C24 C 0.4559(3) 0.5492(2) 0.5881(3) 0.0245(7) Uani 1 1 d .
C25 C 0.5024(3) 0.4790(2) 0.6619(3) 0.0258(8) Uani 1 1 d .
H28 H 0.558(5) 0.437(3) 0.635(5) 0.053(14) Uiso 1 1 d .
C26 C 0.4508(3) 0.4843(2) 0.7777(4) 0.0294(9) Uani 1 1 d .
H29 H 0.463(4) 0.451(3) 0.830(4) 0.027(11) Uiso 1 1 d .
C27 C 0.3733(3) 0.5576(2) 0.7777(4) 0.0295(8) Uani 1 1 d .
H30 H 0.332(4) 0.571(2) 0.837(4) 0.024(10) Uiso 1 1 d .
C28 C 0.3749(3) 0.5972(2) 0.6606(3) 0.0249(7) Uani 1 1 d .
H31 H 0.327(4) 0.645(3) 0.635(4) 0.038(12) Uiso 1 1 d .
C29 C 0.9327(2) 0.5026(2) 0.6206(2) 0.0161(5) Uani 1 1 d .
C30 C 0.8362(3) 0.5002(3) 0.5174(2) 0.0202(5) Uani 1 1 d .
H32 H 0.749(4) 0.493(4) 0.532(3) 0.038(10) Uiso 1 1 d .
C31 C 0.8736(3) 0.5077(3) 0.3987(3) 0.0251(7) Uani 1 1 d .
H33 H 0.812(3) 0.509(3) 0.337(3) 0.025(9) Uiso 1 1 d .
C32 C 1.0069(3) 0.5144(2) 0.3798(3) 0.0226(8) Uani 1 1 d .
H34 H 1.034(4) 0.520(3) 0.301(4) 0.037(12) Uiso 1 1 d .
C33 C 1.1026(3) 0.5137(2) 0.4816(3) 0.0254(8) Uani 1 1 d .
H35 H 1.184(3) 0.513(2) 0.473(3) 0.016(9) Uiso 1 1 d .
C34 C 1.0664(3) 0.5072(3) 0.6011(3) 0.0196(6) Uani 1 1 d .
H36 H 1.126(3) 0.509(3) 0.663(3) 0.017(8) Uiso 1 1 d .
C35 C 0.8077(3) 0.3942(2) 0.7814(3) 0.0185(6) Uani 1 1 d .
C36 C 0.8578(4) 0.3299(2) 0.7122(3) 0.0286(8) Uani 1 1 d .
H37 H 0.913(4) 0.341(3) 0.668(4) 0.030(11) Uiso 1 1 d .
C37 C 0.8148(4) 0.2470(2) 0.7221(4) 0.0340(8) Uani 1 1 d .
H38 H 0.857(5) 0.204(4) 0.683(5) 0.065(16) Uiso 1 1 d .
C38 C 0.7221(4) 0.2280(2) 0.8009(4) 0.0340(9) Uani 1 1 d .
H39 H 0.699(4) 0.178(3) 0.807(4) 0.028(10) Uiso 1 1 d .
C39 C 0.6729(5) 0.2898(3) 0.8704(4) 0.0336(9) Uani 1 1 d .
H40 H 0.638(5) 0.279(3) 0.912(4) 0.031(14) Uiso 1 1 d .
C40 C 0.7152(3) 0.3727(2) 0.8620(3) 0.0254(7) Uani 1 1 d .
H41 H 0.698(5) 0.408(3) 0.921(5) 0.058(16) Uiso 1 1 d .

loop_
_atom_site_aniso_label
_atom_site_aniso_U_11
_atom_site_aniso_U_22
_atom_site_aniso_U_33
_atom_site_aniso_U_23
_atom_site_aniso_U_13
_atom_site_aniso_U_12
P1 0.0125(3) 0.0138(3) 0.0129(3) 0.0010(4) 0.0004(2) -0.0011(4)
Au1 0.01653(5) 0.01741(5) 0.01767(5) 0.00288(5) -0.00190(3) 0.00063(5)
Cl1 0.0295(4) 0.0342(4) 0.0325(4) 0.0090(5) -0.0165(3) -0.0039(5)
Fe1 0.0161(2) 0.0196(2) 0.0142(2) 0.00159(17) 0.00256(15) 0.00154(17)
Fe2 0.0138(2) 0.01383(19) 0.0176(2) 0.00115(17) 0.00051(15) -0.00128(16)
Fe3 0.0160(2) 0.0167(2) 0.0216(2) 0.00439(17) -0.00112(16) 0.00170(17)
Fe4 0.0119(2) 0.0181(2) 0.0187(2) 0.00180(17) 0.00058(15) -0.00171(16)
C1 0.0132(14) 0.0134(13) 0.0147(13) 0.0027(11) 0.0004(10) -0.0009(11)
C2 0.0143(14) 0.0175(14) 0.0170(13) 0.0015(11) 0.0004(11) -0.0029(11)
C3 0.0182(16) 0.0185(15) 0.0192(15) -0.0022(13) 0.0021(12) 0.0026(13)
C4 0.0130(14) 0.0209(16) 0.0239(15) 0.0017(12) 0.0019(11) 0.0027(12)
C5 0.068(3) 0.048(3) 0.026(2) -0.015(2) 0.002(2) 0.000(3)
C6 0.037(2) 0.036(2) 0.0163(15) -0.0008(14) 0.0061(13) 0.0055(16)
C7 0.035(2) 0.042(2) 0.0208(16) 0.0074(15) 0.0142(14) 0.0121(17)
C8 0.0271(18) 0.0358(18) 0.0193(15) 0.0100(14) 0.0090(13) -0.0014(15)
C9 0.0328(19) 0.0324(18) 0.0159(14) 0.0084(13) 0.0056(13) 0.0072(15)
C10 0.0275(18) 0.043(2) 0.0129(14) 0.0053(14) 0.0015(12) 0.0033(16)
C11 0.038(2) 0.048(3) 0.033(2) 0.0103(19) 0.0110(17) -0.005(2)
C12 0.0194(16) 0.0255(17) 0.0292(17) 0.0066(14) 0.0055(12) -0.0078(13)
C13 0.0234(18) 0.0157(16) 0.043(2) 0.0059(14) 0.0021(15) -0.0038(13)
C14 0.0233(17) 0.0201(16) 0.0341(18) -0.0091(14) 0.0045(14) -0.0094(13)
C15 0.0157(15) 0.0223(17) 0.0307(18) 0.0005(14) -0.0046(13) -0.0080(13)
C16 0.0144(15) 0.0215(16) 0.0293(16) -0.0015(13) 0.0021(12) -0.0023(12)
C17 0.031(2) 0.037(2) 0.064(3) 0.006(2) 0.0013(19) 0.0150(17)
C18 0.0236(17) 0.0192(16) 0.0378(19) 0.0023(14) -0.0075(14) 0.0059(13)
C19 0.032(2) 0.0185(16) 0.047(2) 0.0068(16) -0.0083(16) 0.0018(14)
C20 0.026(2) 0.033(2) 0.065(3) 0.033(2) -0.0044(18) -0.0006(17)
C21 0.049(3) 0.046(2) 0.030(2) 0.0219(19) 0.0098(18) 0.017(2)
C22 0.034(2) 0.0247(18) 0.0276(18) 0.0059(14) -0.0127(14) 0.0075(15)
C23 0.0289(19) 0.034(2) 0.0273(18) 0.0007(15) -0.0026(14) -0.0025(16)
C24 0.0156(16) 0.0251(18) 0.0312(18) -0.0052(13) -0.0041(13) -0.0075(12)
C25 0.0191(15) 0.0219(19) 0.0350(18) -0.0021(13) -0.0032(13) -0.0073(12)
C26 0.0220(16) 0.032(2) 0.0325(17) 0.0103(16) -0.0028(12) -0.0108(15)
C27 0.0141(16) 0.039(2) 0.036(2) -0.0016(16) 0.0047(14) -0.0083(14)
C28 0.0114(14) 0.0275(18) 0.0341(17) -0.0020(15) -0.0050(12) -0.0037(13)
C29 0.0187(12) 0.0143(12) 0.0157(11) -0.0007(15) 0.0038(9) -0.0015(15)
C30 0.0180(13) 0.0204(13) 0.0221(12) 0.0011(17) 0.0017(10) 0.0002(17)
C31 0.0319(16) 0.0284(19) 0.0140(12) 0.0008(15) -0.0015(11) 0.0013(17)
C32 0.0310(17) 0.021(2) 0.0184(13) 0.0015(12) 0.0121(12) 0.0016(13)
C33 0.0206(16) 0.027(2) 0.0306(16) -0.0045(14) 0.0104(12) -0.0016(14)
C34 0.0169(13) 0.0202(16) 0.0214(13) -0.0043(15) 0.0009(10) -0.0003(14)
C35 0.0152(15) 0.0206(16) 0.0190(14) 0.0047(12) -0.0012(11) -0.0007(12)
C36 0.035(2) 0.0211(17) 0.0315(18) 0.0004(14) 0.0110(16) -0.0001(15)
C37 0.042(2) 0.0207(17) 0.039(2) -0.0039(16) 0.0056(17) 0.0004(16)
C38 0.045(2) 0.0148(17) 0.041(2) 0.0089(15) -0.0026(17) -0.0083(15)
C39 0.038(2) 0.030(2) 0.034(2) 0.0088(17) 0.0080(18) -0.0136(18)
C40 0.0285(18) 0.0241(17) 0.0245(17) -0.0006(14) 0.0077(13) -0.0019(14)

loop_
_atom_type_symbol
_atom_type_description
_atom_type_scat_dispersion_real
_atom_type_scat_dispersion_imag
_atom_type_scat_source
C C 0.0033 0.0016 'International Tables Vol C Tables 4.2.6.8 and 6.1.1.4'
H H 0.0000 0.0000 'International Tables Vol C Tables 4.2.6.8 and 6.1.1.4'
Au Au -2.0133 8.8022 'International Tables Vol C Tables 4.2.6.8 and 6.1.1.4'
Cl Cl 0.1484 0.1585 'International Tables Vol C Tables 4.2.6.8 and 6.1.1.4'
Fe Fe 0.3463 0.8444 'International Tables Vol C Tables 4.2.6.8 and 6.1.1.4'
P P 0.1023 0.0942 'International Tables Vol C Tables 4.2.6.8 and 6.1.1.4'

loop_
_geom_angle_atom_site_label_1
_geom_angle_atom_site_label_2
_geom_angle_atom_site_label_3
_geom_angle
C29 P1 C1 108.76(15)
C29 P1 C35 101.53(16)
C1 P1 C35 115.09(15)
C29 P1 Au1 111.82(9)
C1 P1 Au1 113.10(10)
C35 P1 Au1 106.00(10)
P1 Au1 Cl1 176.56(5)
C1 Fe1 C4 88.60(13)
C1 Fe1 C3 88.56(13)
C4 Fe1 C3 44.45(13)
C1 Fe1 C10 116.77(13)
C4 Fe1 C10 150.39(14)
C3 Fe1 C10 116.92(15)
C1 Fe1 C9 102.79(13)
C4 Fe1 C9 154.44(14)
C3 Fe1 C9 155.99(15)
C10 Fe1 C9 39.07(15)
C1 Fe1 C7 159.63(15)
C4 Fe1 C7 96.19(14)
C3 Fe1 C7 108.69(14)
C10 Fe1 C7 65.62(14)
C9 Fe1 C7 65.62(14)
C1 Fe1 C6 153.56(14)
C4 Fe1 C6 111.76(14)
C3 Fe1 C6 94.45(14)
C10 Fe1 C6 39.60(14)
C9 Fe1 C6 66.09(14)
C7 Fe1 C6 39.14(15)
C1 Fe1 C8 121.45(14)
C4 Fe1 C8 115.15(14)
C3 Fe1 C8 146.12(14)
C10 Fe1 C8 66.01(15)
C9 Fe1 C8 39.55(14)
C7 Fe1 C8 39.09(15)
C6 Fe1 C8 66.15(15)
C1 Fe1 Fe2 51.73(9)
C4 Fe1 Fe2 80.94(9)
C3 Fe1 Fe2 48.87(9)
C10 Fe1 Fe2 102.27(10)
C9 Fe1 Fe2 124.07(10)
C7 Fe1 Fe2 148.57(12)
C6 Fe1 Fe2 112.99(11)
C8 Fe1 Fe2 163.43(10)
C1 Fe1 Fe4 51.78(9)
C4 Fe1 Fe4 48.70(9)
C3 Fe1 Fe4 80.69(10)
C10 Fe1 Fe4 160.43(11)
C9 Fe1 Fe4 122.96(11)
C7 Fe1 Fe4 118.90(12)
C6 Fe1 Fe4 154.56(10)
C8 Fe1 Fe4 104.70(11)
Fe2 Fe1 Fe4 82.61(3)
C3 Fe2 C2 88.16(13)
C3 Fe2 C1 89.17(13)
C2 Fe2 C1 44.28(11)
C3 Fe2 C13 102.76(15)
C2 Fe2 C13 126.33(13)
C1 Fe2 C13 165.21(14)
C3 Fe2 C14 95.80(14)
C2 Fe2 C14 165.48(13)
C1 Fe2 C14 149.38(13)
C13 Fe2 C14 39.16(14)
C3 Fe2 C12 138.14(14)
C2 Fe2 C12 102.08(13)
C1 Fe2 C12 126.23(13)
C13 Fe2 C12 39.37(14)
C14 Fe2 C12 65.88(14)
C3 Fe2 C16 160.33(14)
C2 Fe2 C16 111.45(13)
C1 Fe2 C16 105.66(12)
C13 Fe2 C16 65.01(13)
C14 Fe2 C16 64.86(13)
C12 Fe2 C16 38.90(13)
C3 Fe2 C15 123.30(14)
C2 Fe2 C15 145.27(13)
C1 Fe2 C15 115.24(13)
C13 Fe2 C15 65.39(14)
C14 Fe2 C15 38.93(14)
C12 Fe2 C15 65.57(13)
C16 Fe2 C15 38.55(13)
C3 Fe2 Fe3 50.89(10)
C2 Fe2 Fe3 49.28(9)
C1 Fe2 Fe3 81.48(8)
C13 Fe2 Fe3 99.16(10)
C14 Fe2 Fe3 124.48(10)
C12 Fe2 Fe3 107.40(10)
C16 Fe2 Fe3 142.77(9)
C15 Fe2 Fe3 163.10(10)
C3 Fe2 Fe1 51.20(10)
C2 Fe2 Fe1 81.19(9)
C1 Fe2 Fe1 50.18(8)
C13 Fe2 Fe1 144.61(11)
C14 Fe2 Fe1 112.13(10)
C12 Fe2 Fe1 169.62(10)
C16 Fe2 Fe1 130.72(9)
C15 Fe2 Fe1 106.14(10)
Fe3 Fe2 Fe1 82.27(3)
C2 Fe3 C4 88.38(12)
C2 Fe3 C3 88.10(13)
C4 Fe3 C3 44.68(13)
C2 Fe3 C20 117.77(16)
C4 Fe3 C20 149.51(17)
C3 Fe3 C20 116.30(17)
C2 Fe3 C19 155.81(15)
C4 Fe3 C19 112.06(15)
C3 Fe3 C19 97.41(15)
C20 Fe3 C19 39.17(18)
C2 Fe3 C18 154.46(13)
C4 Fe3 C18 98.08(14)
C3 Fe3 C18 113.82(14)
C20 Fe3 C18 65.52(16)
C19 Fe3 C18 39.22(14)
C2 Fe3 C21 100.75(15)
C4 Fe3 C21 157.86(16)
C3 Fe3 C21 154.22(17)
C20 Fe3 C21 38.38(19)
C19 Fe3 C21 65.17(17)
C18 Fe3 C21 65.41(15)
C2 Fe3 C22 117.01(14)
C4 Fe3 C22 119.42(15)
C3 Fe3 C22 152.05(15)
C20 Fe3 C22 64.51(16)
C19 Fe3 C22 65.06(15)
C18 Fe3 C22 39.00(14)
C21 Fe3 C22 38.56(17)
C2 Fe3 Fe4 51.93(9)
C4 Fe3 Fe4 49.35(9)
C3 Fe3 Fe4 81.76(10)
C20 Fe3 Fe4 160.42(14)
C19 Fe3 Fe4 152.11(12)
C18 Fe3 Fe4 115.83(10)
C21 Fe3 Fe4 122.71(14)
C22 Fe3 Fe4 103.49(11)
C2 Fe3 Fe2 51.11(9)
C4 Fe3 Fe2 81.14(9)
C3 Fe3 Fe2 48.98(9)
C20 Fe3 Fe2 102.53(11)
C19 Fe3 Fe2 117.20(11)
C18 Fe3 Fe2 154.24(10)
C21 Fe3 Fe2 120.27(12)
C22 Fe3 Fe2 157.86(12)
Fe4 Fe3 Fe2 83.32(2)
C4 Fe4 C2 87.87(13)
C4 Fe4 C1 88.66(13)
C2 Fe4 C1 43.97(11)
C4 Fe4 C28 101.66(13)
C2 Fe4 C28 124.48(13)
C1 Fe4 C28 164.82(13)
C4 Fe4 C27 93.71(14)
C2 Fe4 C27 163.91(14)
C1 Fe4 C27 151.98(14)
C28 Fe4 C27 39.57(15)
C4 Fe4 C24 137.71(13)
C2 Fe4 C24 102.23(12)
C1 Fe4 C24 126.81(12)
C28 Fe4 C24 39.37(13)
C27 Fe4 C24 66.23(14)
C4 Fe4 C26 121.34(14)
C2 Fe4 C26 148.45(14)
C1 Fe4 C26 118.81(13)
C28 Fe4 C26 65.12(14)
C27 Fe4 C26 38.61(15)
C24 Fe4 C26 65.32(14)
C4 Fe4 C25 158.33(14)
C2 Fe4 C25 113.69(13)
C1 Fe4 C25 108.15(13)
C28 Fe4 C25 64.99(14)
C27 Fe4 C25 65.00(15)
C24 Fe4 C25 38.84(13)
C26 Fe4 C25 38.49(14)
C4 Fe4 Fe3 51.15(9)
C2 Fe4 Fe3 49.49(9)
C1 Fe4 Fe3 81.69(9)
C28 Fe4 Fe3 96.04(10)
C27 Fe4 Fe3 120.94(11)
C24 Fe4 Fe3 106.28(10)
C26 Fe4 Fe3 159.22(10)
C25 Fe4 Fe3 142.78(10)
C4 Fe4 Fe1 50.72(9)
C2 Fe4 Fe1 80.52(9)
C1 Fe4 Fe1 49.86(8)
C28 Fe4 Fe1 144.98(10)
C27 Fe4 Fe1 112.71(11)
C24 Fe4 Fe1 170.71(10)
C26 Fe4 Fe1 107.74(10)
C25 Fe4 Fe1 131.92(9)
Fe3 Fe4 Fe1 82.31(2)
C2 C1 P1 119.9(2)
C2 C1 Fe1 115.5(2)
P1 C1 Fe1 124.15(15)
C2 C1 Fe2 66.81(16)
P1 C1 Fe2 117.63(15)
Fe1 C1 Fe2 78.09(11)
C2 C1 Fe4 67.17(16)
P1 C1 Fe4 129.51(16)
Fe1 C1 Fe4 78.36(11)
Fe2 C1 Fe4 110.72(14)
C1 C2 Fe3 119.2(2)
C1 C2 Fe2 68.90(16)
Fe3 C2 Fe2 79.61(11)
C1 C2 Fe4 68.86(16)
Fe3 C2 Fe4 78.58(11)
Fe2 C2 Fe4 112.98(14)
C1 C2 H1 119.4(19)
Fe3 C2 H1 121.3(19)
Fe2 C2 H1 119.5(19)
Fe4 C2 H1 126.0(19)
C4 C3 Fe2 118.1(2)
C4 C3 Fe3 67.60(17)
Fe2 C3 Fe3 80.14(12)
C4 C3 Fe1 67.56(18)
Fe2 C3 Fe1 79.93(13)
Fe3 C3 Fe1 112.86(16)
C4 C3 H2 120(2)
Fe2 C3 H2 122(2)
Fe3 C3 H2 124(2)
Fe1 C3 H2 121(2)
C3 C4 Fe4 118.5(2)
C3 C4 Fe3 67.72(17)
Fe4 C4 Fe3 79.50(12)
C3 C4 Fe1 67.99(17)
Fe4 C4 Fe1 80.58(12)
Fe3 C4 Fe1 113.21(15)
C3 C4 H3 117(2)
Fe4 C4 H3 124(2)
Fe3 C4 H3 117(2)
Fe1 C4 H3 127(2)
C6 C5 H4 120(3)
C6 C5 H5 114(3)
H4 C5 H5 89(4)
C6 C5 H6 110(4)
H4 C5 H6 108(5)
H5 C5 H6 115(5)
C7 C6 C10 107.0(3)
C7 C6 C5 127.2(4)
C10 C6 C5 125.7(4)
C7 C6 Fe1 70.37(19)
C10 C6 Fe1 69.96(18)
C5 C6 Fe1 128.5(3)
C8 C7 C6 109.3(3)
C8 C7 Fe1 70.62(19)
C6 C7 Fe1 70.49(19)
C8 C7 H7 129(3)
C6 C7 H7 121(3)
Fe1 C7 H7 129(3)
C7 C8 C9 107.1(3)
C7 C8 Fe1 70.3(2)
C9 C8 Fe1 70.01(19)
C7 C8 H8 127(2)
C9 C8 H8 126(2)
Fe1 C8 H8 124(2)
C10 C9 C8 108.2(3)
C10 C9 Fe1 70.3(2)
C8 C9 Fe1 70.44(19)
C10 C9 H9 127(2)
C8 C9 H9 124(2)
Fe1 C9 H9 126(2)
C9 C10 C6 108.4(3)
C9 C10 Fe1 70.60(19)
C6 C10 Fe1 70.44(19)
C9 C10 H10 128(2)
C6 C10 H10 123(2)
Fe1 C10 H10 124(2)
C12 C11 H11 114(4)
C12 C11 H12 111(3)
H11 C11 H12 111(5)
C12 C11 H13 110(3)
H11 C11 H13 96(5)
H12 C11 H13 113(5)
C16 C12 C13 106.4(3)
C16 C12 C11 125.4(4)
C13 C12 C11 128.1(4)
C16 C12 Fe2 70.98(18)
C13 C12 Fe2 69.27(18)
C11 C12 Fe2 127.4(3)
C14 C13 C12 108.7(3)
C14 C13 Fe2 70.73(19)
C12 C13 Fe2 71.36(18)
C14 C13 H14 122(2)
C12 C13 H14 130(2)
Fe2 C13 H14 122(2)
C13 C14 C15 108.4(3)
C13 C14 Fe2 70.1(2)
C15 C14 Fe2 71.88(19)
C13 C14 H15 124(3)
C15 C14 H15 127(3)
Fe2 C14 H15 124(3)
C16 C15 C14 107.2(3)
C16 C15 Fe2 70.55(18)
C14 C15 Fe2 69.19(19)
C16 C15 H16 128(2)
C14 C15 H16 124(2)
Fe2 C15 H16 126(2)
C15 C16 C12 109.4(3)
C15 C16 Fe2 70.91(18)
C12 C16 Fe2 70.12(18)
C15 C16 H17 127(2)
C12 C16 H17 124(2)
Fe2 C16 H17 127(2)
C18 C17 H42 109.5
C18 C17 H43 109.5
H42 C17 H43 109.5
C18 C17 H44 109.5
H42 C17 H44 109.5
H43 C17 H44 109.5
C19 C18 C22 106.7(3)
C19 C18 C17 126.3(4)
C22 C18 C17 127.0(4)
C19 C18 Fe3 69.4(2)
C22 C18 Fe3 71.0(2)
C17 C18 Fe3 125.3(3)
C20 C19 C18 108.0(4)
C20 C19 Fe3 70.4(2)
C18 C19 Fe3 71.4(2)
C20 C19 H21 127(2)
C18 C19 H21 124(2)
Fe3 C19 H21 118(2)
C21 C20 C19 109.1(4)
C21 C20 Fe3 72.1(2)
C19 C20 Fe3 70.5(2)
C21 C20 H22 118(3)
C19 C20 H22 133(3)
Fe3 C20 H22 120(3)
C20 C21 C22 107.8(4)
C20 C21 Fe3 69.5(2)
C22 C21 Fe3 71.1(2)
C20 C21 H23 133(2)
C22 C21 H23 119(2)
Fe3 C21 H23 124(2)
C21 C22 C18 108.5(4)
C21 C22 Fe3 70.3(2)
C18 C22 Fe3 69.97(19)
C21 C22 H24 121(3)
C18 C22 H24 130(3)
Fe3 C22 H24 129(3)
C24 C23 H25 118(4)
C24 C23 H26 112(2)
H25 C23 H26 109(4)
C24 C23 H27 121(2)
H25 C23 H27 99(4)
H26 C23 H27 95(3)
C28 C24 C25 106.5(3)
C28 C24 C23 127.0(3)
C25 C24 C23 126.4(3)
C28 C24 Fe4 68.97(18)
C25 C24 Fe4 71.41(19)
C23 C24 Fe4 126.8(2)
C26 C25 C24 108.8(3)
C26 C25 Fe4 70.7(2)
C24 C25 Fe4 69.76(18)
C26 C25 H28 128(3)
C24 C25 H28 124(3)
Fe4 C25 H28 126(3)
C27 C26 C25 108.1(3)
C27 C26 Fe4 69.0(2)
C25 C26 Fe4 70.84(19)
C27 C26 H29 127(3)
C25 C26 H29 124(3)
Fe4 C26 H29 127(3)
C26 C27 C28 107.8(3)
C26 C27 Fe4 72.4(2)
C28 C27 Fe4 69.84(19)
C26 C27 H30 123(3)
C28 C27 H30 129(3)
Fe4 C27 H30 126(3)
C27 C28 C24 108.8(3)
C27 C28 Fe4 70.59(19)
C24 C28 Fe4 71.66(18)
C27 C28 H31 125(3)
C24 C28 H31 127(3)
Fe4 C28 H31 126(3)
C34 C29 C30 118.8(2)
C34 C29 P1 121.1(2)
C30 C29 P1 120.15(19)
C31 C30 C29 120.0(3)
C31 C30 H32 122(2)
C29 C30 H32 118(2)
C30 C31 C32 120.9(3)
C30 C31 H33 118(2)
C32 C31 H33 121(2)
C33 C32 C31 119.1(3)
C33 C32 H34 119(2)
C31 C32 H34 122(2)
C32 C33 C34 120.6(3)
C32 C33 H35 122(2)
C34 C33 H35 118(2)
C33 C34 C29 120.5(3)
C33 C34 H36 120(2)
C29 C34 H36 119(2)
C40 C35 C36 117.9(3)
C40 C35 P1 123.0(3)
C36 C35 P1 118.6(3)
C37 C36 C35 120.9(4)
C37 C36 H37 120(3)
C35 C36 H37 119(3)
C38 C37 C36 119.8(4)
C38 C37 H38 120(3)
C36 C37 H38 120(3)
C39 C38 C37 120.2(4)
C39 C38 H39 121(3)
C37 C38 H39 119(3)
C38 C39 C40 120.7(4)
C38 C39 H40 119(4)
C40 C39 H40 120(4)
C39 C40 C35 120.5(4)
C39 C40 H41 118(3)
C35 C40 H41 120(3)

loop_
_geom_bond_atom_site_label_1
_geom_bond_atom_site_label_2
_geom_bond_distance
P1 C29 1.828(3)
P1 C1 1.840(3)
P1 C35 1.841(4)
P1 Au1 2.2466(7)
Au1 Cl1 2.3006(8)
Fe1 C1 1.975(3)
Fe1 C4 1.985(3)
Fe1 C3 1.991(3)
Fe1 C10 2.107(3)
Fe1 C9 2.110(3)
Fe1 C7 2.111(3)
Fe1 C6 2.113(3)
Fe1 C8 2.116(3)
Fe1 Fe2 2.5158(7)
Fe1 Fe4 2.5300(8)
Fe2 C3 1.925(3)
Fe2 C2 1.989(3)
Fe2 C1 2.019(3)
Fe2 C13 2.097(3)
Fe2 C14 2.105(3)
Fe2 C12 2.125(3)
Fe2 C16 2.136(3)
Fe2 C15 2.141(3)
Fe2 Fe3 2.5134(8)
Fe3 C2 1.937(3)
Fe3 C4 1.978(3)
Fe3 C3 1.979(3)
Fe3 C20 2.095(4)
Fe3 C19 2.096(4)
Fe3 C18 2.123(3)
Fe3 C21 2.127(4)
Fe3 C22 2.137(3)
Fe3 Fe4 2.4969(9)
Fe4 C4 1.927(3)
Fe4 C2 2.006(3)
Fe4 C1 2.030(3)
Fe4 C28 2.087(3)
Fe4 C27 2.097(4)
Fe4 C24 2.123(3)
Fe4 C26 2.142(4)
Fe4 C25 2.144(3)
C1 C2 1.511(4)
C2 H1 1.09(4)
C3 C4 1.504(4)
C3 H2 0.94(4)
C4 H3 1.03(4)
C5 C6 1.494(6)
C5 H4 0.92(5)
C5 H5 1.07(7)
C5 H6 0.86(6)
C6 C7 1.415(6)
C6 C10 1.429(5)
C7 C8 1.414(6)
C7 H7 0.93(5)
C8 C9 1.430(5)
C8 H8 0.94(4)
C9 C10 1.410(5)
C9 H9 0.92(4)
C10 H10 0.97(4)
C11 C12 1.492(5)
C11 H11 0.94(8)
C11 H12 0.87(6)
C11 H13 0.88(6)
C12 C16 1.419(5)
C12 C13 1.422(5)
C13 C14 1.408(5)
C13 H14 0.95(4)
C14 C15 1.415(5)
C14 H15 0.87(4)
C15 C16 1.412(5)
C15 H16 0.92(4)
C16 H17 0.90(3)
C17 C18 1.507(6)
C17 H42 0.9800
C17 H43 0.9800
C17 H44 0.9800
C18 C19 1.416(5)
C18 C22 1.422(5)
C19 C20 1.404(6)
C19 H21 1.10(4)
C20 C21 1.388(7)
C20 H22 0.88(4)
C21 C22 1.408(6)
C21 H23 0.88(4)
C22 H24 0.89(5)
C23 C24 1.505(5)
C23 H25 0.73(5)
C23 H26 1.10(5)
C23 H27 1.01(5)
C24 C28 1.419(5)
C24 C25 1.419(5)
C25 C26 1.413(5)
C25 H28 0.94(5)
C26 C27 1.402(5)
C26 H29 0.77(4)
C27 C28 1.416(5)
C27 H30 0.83(4)
C28 H31 0.93(4)
C29 C34 1.393(4)
C29 C30 1.397(3)
C30 C31 1.385(4)
C30 H32 0.91(4)
C31 C32 1.389(5)
C31 H33 0.86(3)
C32 C33 1.381(5)
C32 H34 0.93(4)
C33 C34 1.387(4)
C33 H35 0.84(3)
C34 H36 0.85(3)
C35 C40 1.390(4)
C35 C36 1.394(5)
C36 C37 1.392(5)
C36 H37 0.80(4)
C37 C38 1.370(6)
C37 H38 0.93(5)
C38 C39 1.363(6)
C38 H39 0.83(4)
C39 C40 1.388(5)
C39 H40 0.63(4)
C40 H41 0.88(5)
